data_7207417
loop_
_publ_author_name
'Kan, Wei-Qiu'
'Ma, Jian-Fang'
'Liu, Ying-Ying'
'Yang, Jin'

_publ_section_title
;
 A series of coordination polymers based on 5-(2-carboxybenzyloxy)
 isophthalic acid and bis(imidazole) ligands: syntheses, topological
 structures and photoluminescent properties
;
_journal_issue 6
_journal_name_full CrystEngComm
_journal_page_first 2316
_journal_paper_doi 10.1039/c2ce06176g
_journal_volume 14
_journal_year 2012
_chemical_formula_moiety 'C27 H26 Cu N4 O7'
_chemical_formula_sum 'C27 H26 Cu N4 O7'
_chemical_formula_weight 582.06
_chemical_name_systematic
;
?
;
_space_group_IT_number 18
_symmetry_cell_setting orthorhombic
_symmetry_space_group_name_Hall 'P 2 2ab'
_symmetry_space_group_name_H-M 'P 21 21 2'
_atom_sites_solution_hydrogens geom
_atom_sites_solution_primary direct
_atom_sites_solution_secondary difmap
_audit_creation_method SHELXL-97
_cell_angle_alpha 90.00
_cell_angle_beta 90.00
_cell_angle_gamma 90.00
_cell_formula_units_Z 4
_cell_length_a 15.9321(7)
_cell_length_b 17.2033(6)
_cell_length_c 9.9871(4)
_cell_measurement_reflns_used 2353
_cell_measurement_temperature 293(2)
_cell_measurement_theta_max 29.1183
_cell_measurement_theta_min 3.1193
_cell_volume 2737.31(19)
_computing_cell_refinement CrysAlis
_computing_data_collection 'CrysAlis (Oxford Diffraction, 2006)'
_computing_data_reduction CrysAlis
_computing_structure_refinement 'SHELXS-97 (Sheldrick, 1997)'
_computing_structure_solution 'SHELXS-97 (Sheldrick, 1997)'
_diffrn_ambient_temperature 293(2)
_diffrn_detector_area_resol_mean 10.0
_diffrn_measured_fraction_theta_full 0.996
_diffrn_measured_fraction_theta_max 0.859
_diffrn_measurement_device_type 'Oxford Diffraction Gemini R Ultra'
_diffrn_measurement_method '\w scan'
_diffrn_radiation_monochromator graphite
_diffrn_radiation_source 'fine-focus sealed tube'
_diffrn_radiation_type MoK\a
_diffrn_radiation_wavelength 0.71073
_diffrn_reflns_av_R_equivalents 0.0494
_diffrn_reflns_av_sigmaI/netI 0.0940
_diffrn_reflns_limit_h_max 16
_diffrn_reflns_limit_h_min -21
_diffrn_reflns_limit_k_max 23
_diffrn_reflns_limit_k_min -17
_diffrn_reflns_limit_l_max 12
_diffrn_reflns_limit_l_min -9
_diffrn_reflns_number 12106
_diffrn_reflns_theta_full 25.00
_diffrn_reflns_theta_max 29.18
_diffrn_reflns_theta_min 3.13
_exptl_absorpt_coefficient_mu 0.849
_exptl_absorpt_correction_T_max 1.00000
_exptl_absorpt_correction_T_min 0.99069
_exptl_absorpt_correction_type multi-scan
_exptl_absorpt_process_details
;
CrysAlis (Oxford Diffraction, 2006)
;
_exptl_crystal_colour blue
_exptl_crystal_density_diffrn 1.412
_exptl_crystal_density_method 'not measured'
_exptl_crystal_description block
_exptl_crystal_F_000 1204
_exptl_crystal_size_max 0.24
_exptl_crystal_size_mid 0.23
_exptl_crystal_size_min 0.20
_refine_diff_density_max 0.874
_refine_diff_density_min -0.719
_refine_diff_density_rms 0.088
_refine_ls_abs_structure_details 'Flack H D (1983), Acta Cryst. A39, 876-881'
_refine_ls_abs_structure_Flack 0.470(18)
_refine_ls_extinction_method none
_refine_ls_goodness_of_fit_ref 1.052
_refine_ls_hydrogen_treatment constr
_refine_ls_matrix_type full
_refine_ls_number_parameters 353
_refine_ls_number_reflns 6274
_refine_ls_number_restraints 0
_refine_ls_restrained_S_all 1.052
_refine_ls_R_factor_all 0.1115
_refine_ls_R_factor_gt 0.0646
_refine_ls_shift/su_max 0.007
_refine_ls_shift/su_mean 0.001
_refine_ls_structure_factor_coef Fsqd
_refine_ls_weighting_details 'calc w=1/[\s^2^(Fo^2^)+(0.0667P)^2^+0.0000P] where P=(Fo^2^+2Fc^2^)/3'
_refine_ls_weighting_scheme calc
_refine_ls_wR_factor_gt 0.1321
_refine_ls_wR_factor_ref 0.1587
_reflns_number_gt 4183
_reflns_number_total 6274
_reflns_threshold_expression >2\s(I)
_cod_data_source_file c2ce06176g.txt
_cod_data_source_block compound-7
_cod_database_code 7207417

loop_
_symmetry_equiv_pos_as_xyz
'x, y, z'
'-x, -y, z'
'x+1/2, -y+1/2, -z'
'-x+1/2, y+1/2, -z'

loop_
_atom_site_label
_atom_site_type_symbol
_atom_site_fract_x
_atom_site_fract_y
_atom_site_fract_z
_atom_site_U_iso_or_equiv
_atom_site_adp_type
_atom_site_occupancy
_atom_site_symmetry_multiplicity
_atom_site_calc_flag
_atom_site_refinement_flags
Cu1 Cu 0.02349(4) 0.67875(3) 0.94733(6) 0.03418(18) Uani 1 1 d .
O5 O 0.1047(3) 0.95372(19) 0.5021(3) 0.0465(10) Uani 1 1 d .
O3 O 0.0285(2) 0.68135(18) 0.1476(3) 0.0302(7) Uani 1 1 d .
O2 O 0.0086(3) 0.63097(19) 0.6378(4) 0.0464(10) Uani 1 1 d .
O4 O 0.0332(3) 0.80282(18) 0.0756(3) 0.0491(10) Uani 1 1 d .
O1 O 0.0194(3) 0.73200(19) 0.7768(3) 0.0410(8) Uani 1 1 d .
N3 N -0.2766(3) 0.3563(2) 1.0053(6) 0.0459(13) Uani 1 1 d .
N2 N -0.2241(3) 0.6444(2) 1.0448(6) 0.0433(11) Uani 1 1 d .
N1 N -0.0987(2) 0.6592(2) 0.9571(5) 0.0364(10) Uani 1 1 d .
C7 C 0.0380(3) 0.7812(3) 0.3108(5) 0.0279(11) Uani 1 1 d .
C4 C 0.0589(3) 0.8312(3) 0.5713(5) 0.0356(12) Uani 1 1 d .
H4 H 0.0652 0.8482 0.6591 0.043 Uiso 1 1 calc R
N4 N -0.1466(3) 0.3403(2) 0.9359(5) 0.0391(10) Uani 1 1 d .
C11 C 0.2717(3) 1.0565(3) 0.5168(6) 0.0407(14) Uani 1 1 d .
C10 C 0.1915(3) 1.0642(3) 0.4651(6) 0.0366(12) Uani 1 1 d .
C2 C 0.0326(3) 0.7546(3) 0.1675(5) 0.0304(11) Uani 1 1 d .
C24 C -0.3484(4) 0.3693(3) 1.0969(7) 0.0537(17) Uani 1 1 d .
H24A H -0.3271 0.3782 1.1866 0.064 Uiso 1 1 calc R
H24B H -0.3827 0.3227 1.0993 0.064 Uiso 1 1 calc R
C9 C 0.1459(4) 0.9988(3) 0.3978(5) 0.0455(15) Uani 1 1 d .
H9A H 0.1047 1.0192 0.3355 0.055 Uiso 1 1 calc R
H9B H 0.1850 0.9665 0.3486 0.055 Uiso 1 1 calc R
C27 C -0.2003(4) 0.3334(4) 0.8300(7) 0.0515(16) Uani 1 1 d .
H27 H -0.1844 0.3234 0.7421 0.062 Uiso 1 1 calc R
C15 C 0.1534(3) 1.1367(3) 0.4711(6) 0.0429(14) Uani 1 1 d .
H15 H 0.0997 1.1428 0.4361 0.052 Uiso 1 1 calc R
C14 C 0.1932(3) 1.2000(3) 0.5279(6) 0.0439(14) Uani 1 1 d .
H14 H 0.1668 1.2482 0.5303 0.053 Uiso 1 1 calc R
C6 C 0.0662(3) 0.8571(3) 0.3355(5) 0.0327(12) Uani 1 1 d .
H6 H 0.0770 0.8908 0.2647 0.039 Uiso 1 1 calc R
C8 C 0.0200(3) 0.7316(2) 0.4153(4) 0.0267(10) Uani 1 1 d .
H8 H 0.0004 0.6816 0.3983 0.032 Uiso 1 1 calc R
C1 C 0.0183(3) 0.7009(3) 0.6614(5) 0.0317(10) Uani 1 1 d .
C3 C 0.0314(3) 0.7568(2) 0.5460(5) 0.0276(9) Uani 1 1 d .
C5 C 0.0775(3) 0.8811(2) 0.4647(6) 0.0331(11) Uani 1 1 d .
C17 C -0.1422(3) 0.6467(3) 1.0677(6) 0.0411(13) Uani 1 1 d .
H17 H -0.1181 0.6402 1.1518 0.049 Uiso 1 1 calc R
C12 C 0.3108(3) 1.1206(3) 0.5745(7) 0.0507(16) Uani 1 1 d .
H12 H 0.3646 1.1154 0.6097 0.061 Uiso 1 1 calc R
C22 C -0.3557(4) 0.5143(3) 1.0324(8) 0.0602(18) Uani 1 1 d .
H22A H -0.3136 0.5068 0.9634 0.072 Uiso 1 1 calc R
H22B H -0.3953 0.5528 1.0005 0.072 Uiso 1 1 calc R
O6 O 0.2902(4) 0.9180(3) 0.5290(8) 0.119(3) Uani 1 1 d .
C21 C -0.3141(5) 0.5439(4) 1.1569(8) 0.0654(19) Uani 1 1 d .
H21A H -0.2640 0.5134 1.1742 0.078 Uiso 1 1 calc R
H21B H -0.3519 0.5370 1.2322 0.078 Uiso 1 1 calc R
C20 C -0.2900(4) 0.6297(4) 1.1461(7) 0.0589(18) Uani 1 1 d .
H20A H -0.3395 0.6597 1.1232 0.071 Uiso 1 1 calc R
H20B H -0.2702 0.6476 1.2327 0.071 Uiso 1 1 calc R
C25 C -0.1955(3) 0.3542(3) 1.0409(8) 0.0445(14) Uani 1 1 d .
H25 H -0.1760 0.3615 1.1278 0.053 Uiso 1 1 calc R
O7 O 0.3956(4) 0.9887(3) 0.4534(8) 0.132(3) Uani 1 1 d .
H7 H 0.4177 0.9457 0.4490 0.198 Uiso 1 1 calc R
C19 C -0.2352(4) 0.6551(4) 0.9113(7) 0.0554(18) Uani 1 1 d .
H19 H -0.2862 0.6562 0.8658 0.067 Uiso 1 1 calc R
C13 C 0.2715(3) 1.1910(3) 0.5802(7) 0.0505(16) Uani 1 1 d .
H13 H 0.2984 1.2331 0.6200 0.061 Uiso 1 1 calc R
C26 C -0.2801(4) 0.3433(4) 0.8724(7) 0.0567(17) Uani 1 1 d .
H26 H -0.3282 0.3415 0.8199 0.068 Uiso 1 1 calc R
C18 C -0.1583(4) 0.6639(3) 0.8574(6) 0.0490(15) Uani 1 1 d .
H18 H -0.1472 0.6719 0.7670 0.059 Uiso 1 1 calc R
C16 C 0.3193(4) 0.9815(3) 0.5034(8) 0.062(2) Uani 1 1 d .
C23 C -0.4022(3) 0.4370(3) 1.0563(9) 0.0650(19) Uani 1 1 d .
H23A H -0.4441 0.4452 1.1254 0.078 Uiso 1 1 calc R
H23B H -0.4317 0.4232 0.9748 0.078 Uiso 1 1 calc R

loop_
_atom_site_aniso_label
_atom_site_aniso_U_11
_atom_site_aniso_U_22
_atom_site_aniso_U_33
_atom_site_aniso_U_23
_atom_site_aniso_U_13
_atom_site_aniso_U_12
Cu1 0.0408(3) 0.0442(3) 0.0175(3) -0.0003(3) -0.0002(3) -0.0026(3)
O5 0.067(3) 0.0442(19) 0.029(2) -0.0090(15) 0.0096(19) -0.0183(19)
O3 0.0442(19) 0.0337(16) 0.0129(14) -0.0013(13) -0.0002(15) -0.008(2)
O2 0.065(3) 0.0375(18) 0.036(2) 0.0033(15) 0.003(2) -0.0069(19)
O4 0.087(3) 0.0410(18) 0.0188(19) 0.0027(14) -0.007(2) 0.0015(19)
O1 0.059(2) 0.0466(19) 0.0171(17) 0.0022(14) 0.000(2) -0.003(2)
N3 0.037(2) 0.047(3) 0.053(4) 0.008(2) 0.003(2) 0.004(2)
N2 0.045(2) 0.041(2) 0.044(3) -0.003(2) 0.011(3) -0.005(2)
N1 0.040(2) 0.042(2) 0.027(2) -0.001(2) -0.003(2) -0.0035(18)
C7 0.024(2) 0.035(2) 0.025(3) -0.0024(19) -0.004(2) 0.004(2)
C4 0.039(3) 0.044(3) 0.023(3) -0.004(2) -0.004(2) 0.000(2)
N4 0.043(2) 0.046(2) 0.028(3) 0.004(2) 0.000(2) 0.0050(19)
C11 0.034(3) 0.037(3) 0.050(4) 0.005(2) 0.011(3) -0.002(2)
C10 0.042(3) 0.036(2) 0.032(3) 0.002(2) 0.004(3) -0.007(2)
C2 0.030(3) 0.038(3) 0.023(3) 0.0027(19) 0.001(2) -0.009(2)
C24 0.042(3) 0.054(3) 0.065(5) 0.007(3) 0.013(3) 0.000(3)
C9 0.066(4) 0.037(3) 0.034(3) 0.004(2) 0.003(3) -0.006(3)
C27 0.051(3) 0.068(4) 0.035(4) 0.001(3) -0.005(3) 0.008(3)
C15 0.033(3) 0.042(3) 0.053(4) -0.009(3) 0.001(3) 0.000(2)
C14 0.038(3) 0.038(3) 0.056(4) -0.009(2) 0.000(3) 0.001(2)
C6 0.039(3) 0.034(3) 0.025(3) 0.001(2) 0.000(2) 0.003(2)
C8 0.029(2) 0.029(2) 0.022(2) -0.0028(16) 0.000(2) -0.002(2)
C1 0.030(2) 0.044(3) 0.022(2) -0.0014(19) -0.001(2) -0.001(2)
C3 0.031(2) 0.031(2) 0.020(2) 0.0041(19) -0.004(3) -0.001(2)
C5 0.036(3) 0.028(2) 0.035(3) -0.006(2) 0.006(3) -0.006(2)
C17 0.044(3) 0.050(3) 0.029(3) -0.004(3) 0.003(3) -0.007(3)
C12 0.033(3) 0.059(3) 0.060(5) 0.000(3) -0.005(3) -0.008(3)
C22 0.051(4) 0.051(3) 0.079(5) 0.010(3) 0.000(4) -0.001(3)
O6 0.100(4) 0.055(3) 0.202(8) 0.016(4) 0.046(5) 0.000(3)
C21 0.062(4) 0.069(4) 0.065(5) 0.001(4) 0.019(4) -0.018(4)
C20 0.056(4) 0.062(4) 0.058(5) -0.013(3) 0.025(3) -0.004(3)
C25 0.042(3) 0.053(3) 0.039(4) 0.001(3) -0.001(3) 0.002(3)
O7 0.097(4) 0.087(4) 0.212(8) 0.015(5) 0.035(6) 0.028(3)
C19 0.046(3) 0.068(4) 0.052(5) 0.009(3) -0.012(3) -0.008(3)
C13 0.036(3) 0.048(3) 0.067(5) -0.013(3) 0.006(3) -0.014(3)
C26 0.052(4) 0.078(5) 0.041(4) 0.001(3) -0.015(3) 0.003(4)
C18 0.061(4) 0.059(4) 0.027(3) 0.007(3) -0.006(3) -0.007(3)
C16 0.047(4) 0.044(3) 0.096(6) 0.010(3) 0.006(4) -0.005(3)
C23 0.038(3) 0.049(3) 0.108(6) -0.015(4) 0.010(4) -0.002(3)

loop_
_atom_type_symbol
_atom_type_description
_atom_type_scat_dispersion_real
_atom_type_scat_dispersion_imag
_atom_type_scat_source
C C 0.0033 0.0016 'International Tables Vol C Tables 4.2.6.8 and 6.1.1.4'
H H 0.0000 0.0000 'International Tables Vol C Tables 4.2.6.8 and 6.1.1.4'
N N 0.0061 0.0033 'International Tables Vol C Tables 4.2.6.8 and 6.1.1.4'
O O 0.0106 0.0060 'International Tables Vol C Tables 4.2.6.8 and 6.1.1.4'
Cu Cu 0.3201 1.2651 'International Tables Vol C Tables 4.2.6.8 and 6.1.1.4'

loop_
_geom_angle_atom_site_label_1
_geom_angle_atom_site_label_2
_geom_angle_atom_site_label_3
_geom_angle
_geom_angle_site_symmetry_1
_geom_angle_site_symmetry_3
O1 Cu1 N1 95.20(18) . .
O1 Cu1 N4 93.48(19) . 2_565
N1 Cu1 N4 160.77(15) . 2_565
O1 Cu1 O3 150.46(14) . 1_556
N1 Cu1 O3 89.64(18) . 1_556
N4 Cu1 O3 91.24(18) 2_565 1_556
C5 O5 C9 115.7(4) . .
C2 O3 Cu1 100.4(3) . 1_554
C1 O1 Cu1 126.9(3) . .
C25 N3 C26 107.3(6) . .
C25 N3 C24 125.7(6) . .
C26 N3 C24 127.0(6) . .
C17 N2 C19 107.1(5) . .
C17 N2 C20 125.8(6) . .
C19 N2 C20 127.1(5) . .
C17 N1 C18 104.6(4) . .
C17 N1 Cu1 125.8(4) . .
C18 N1 Cu1 129.3(4) . .
C8 C7 C6 120.7(5) . .
C8 C7 C2 121.3(4) . .
C6 C7 C2 118.0(4) . .
C3 C4 C5 119.9(5) . .
C3 C4 H4 120.0 . .
C5 C4 H4 120.0 . .
C25 N4 C27 105.0(5) . .
C25 N4 Cu1 124.2(4) . 2_565
C27 N4 Cu1 130.3(4) . 2_565
C10 C11 C12 119.4(4) . .
C10 C11 C16 121.0(5) . .
C12 C11 C16 119.5(5) . .
C11 C10 C15 118.3(4) . .
C11 C10 C9 122.9(4) . .
C15 C10 C9 118.7(5) . .
O4 C2 O3 123.1(4) . .
O4 C2 C7 120.0(4) . .
O3 C2 C7 116.8(4) . .
N3 C24 C23 113.0(5) . .
N3 C24 H24A 109.0 . .
C23 C24 H24A 109.0 . .
N3 C24 H24B 109.0 . .
C23 C24 H24B 109.0 . .
H24A C24 H24B 107.8 . .
O5 C9 C10 107.4(4) . .
O5 C9 H9A 110.2 . .
C10 C9 H9A 110.2 . .
O5 C9 H9B 110.2 . .
C10 C9 H9B 110.2 . .
H9A C9 H9B 108.5 . .
C26 C27 N4 109.7(6) . .
C26 C27 H27 125.2 . .
N4 C27 H27 125.2 . .
C14 C15 C10 121.6(5) . .
C14 C15 H15 119.2 . .
C10 C15 H15 119.2 . .
C13 C14 C15 119.3(4) . .
C13 C14 H14 120.3 . .
C15 C14 H14 120.3 . .
C5 C6 C7 119.4(5) . .
C5 C6 H6 120.3 . .
C7 C6 H6 120.3 . .
C7 C8 C3 119.4(4) . .
C7 C8 H8 120.3 . .
C3 C8 H8 120.3 . .
O2 C1 O1 125.7(4) . .
O2 C1 C3 119.3(4) . .
O1 C1 C3 115.0(4) . .
C4 C3 C8 120.3(4) . .
C4 C3 C1 119.6(4) . .
C8 C3 C1 120.0(4) . .
C6 C5 O5 125.0(5) . .
C6 C5 C4 120.3(4) . .
O5 C5 C4 114.7(5) . .
N1 C17 N2 112.1(6) . .
N1 C17 H17 123.9 . .
N2 C17 H17 123.9 . .
C13 C12 C11 121.0(5) . .
C13 C12 H12 119.5 . .
C11 C12 H12 119.5 . .
C21 C22 C23 112.2(6) . .
C21 C22 H22A 109.2 . .
C23 C22 H22A 109.2 . .
C21 C22 H22B 109.2 . .
C23 C22 H22B 109.2 . .
H22A C22 H22B 107.9 . .
C22 C21 C20 112.4(6) . .
C22 C21 H21A 109.1 . .
C20 C21 H21A 109.1 . .
C22 C21 H21B 109.1 . .
C20 C21 H21B 109.1 . .
H21A C21 H21B 107.9 . .
N2 C20 C21 113.0(5) . .
N2 C20 H20A 109.0 . .
C21 C20 H20A 109.0 . .
N2 C20 H20B 109.0 . .
C21 C20 H20B 109.0 . .
H20A C20 H20B 107.8 . .
N4 C25 N3 111.1(6) . .
N4 C25 H25 124.4 . .
N3 C25 H25 124.4 . .
C16 O7 H7 109.5 . .
C18 C19 N2 106.8(6) . .
C18 C19 H19 126.6 . .
N2 C19 H19 126.6 . .
C14 C13 C12 120.3(5) . .
C14 C13 H13 119.8 . .
C12 C13 H13 119.8 . .
N3 C26 C27 106.9(6) . .
N3 C26 H26 126.5 . .
C27 C26 H26 126.5 . .
C19 C18 N1 109.3(6) . .
C19 C18 H18 125.3 . .
N1 C18 H18 125.3 . .
O6 C16 O7 121.0(6) . .
O6 C16 C11 124.1(6) . .
O7 C16 C11 114.8(5) . .
C24 C23 C22 115.9(5) . .
C24 C23 H23A 108.3 . .
C22 C23 H23A 108.3 . .
C24 C23 H23B 108.3 . .
C22 C23 H23B 108.3 . .
H23A C23 H23B 107.4 . .

loop_
_geom_bond_atom_site_label_1
_geom_bond_atom_site_label_2
_geom_bond_distance
_geom_bond_site_symmetry_2
Cu1 O1 1.935(3) .
Cu1 N1 1.978(4) .
Cu1 N4 1.991(4) 2_565
Cu1 O3 2.002(3) 1_556
O5 C5 1.373(5) .
O5 C9 1.455(6) .
O3 C2 1.277(5) .
O3 Cu1 2.002(3) 1_554
O2 C1 1.236(5) .
O4 C2 1.238(5) .
O1 C1 1.271(5) .
N3 C25 1.341(7) .
N3 C26 1.346(8) .
N3 C24 1.482(7) .
N2 C17 1.326(7) .
N2 C19 1.357(8) .
N2 C20 1.479(8) .
N1 C17 1.322(7) .
N1 C18 1.379(7) .
C7 C8 1.379(6) .
C7 C6 1.403(6) .
C7 C2 1.505(7) .
C4 C3 1.377(6) .
C4 C5 1.400(7) .
C4 H4 0.9300 .
N4 C25 1.328(8) .
N4 C27 1.366(7) .
N4 Cu1 1.991(4) 2_565
C11 C10 1.384(7) .
C11 C12 1.392(7) .
C11 C16 1.502(8) .
C10 C15 1.390(7) .
C10 C9 1.498(7) .
C24 C23 1.502(8) .
C24 H24A 0.9700 .
C24 H24B 0.9700 .
C9 H9A 0.9700 .
C9 H9B 0.9700 .
C27 C26 1.350(9) .
C27 H27 0.9300 .
C15 C14 1.381(7) .
C15 H15 0.9300 .
C14 C13 1.362(8) .
C14 H14 0.9300 .
C6 C5 1.367(7) .
C6 H6 0.9300 .
C8 C3 1.387(7) .
C8 H8 0.9300 .
C1 C3 1.515(6) .
C17 H17 0.9300 .
C12 C13 1.364(8) .
C12 H12 0.9300 .
C22 C21 1.498(10) .
C22 C23 1.541(8) .
C22 H22A 0.9700 .
C22 H22B 0.9700 .
O6 C16 1.215(7) .
C21 C20 1.530(9) .
C21 H21A 0.9700 .
C21 H21B 0.9700 .
C20 H20A 0.9700 .
C20 H20B 0.9700 .
C25 H25 0.9300 .
O7 C16 1.319(8) .
O7 H7 0.8200 .
C19 C18 1.347(9) .
C19 H19 0.9300 .
C13 H13 0.9300 .
C26 H26 0.9300 .
C18 H18 0.9300 .
C23 H23A 0.9700 .
C23 H23B 0.9700 .

loop_
_geom_hbond_atom_site_label_D
_geom_hbond_atom_site_label_H
_geom_hbond_atom_site_label_A
_geom_hbond_distance_DH
_geom_hbond_distance_HA
_geom_hbond_distance_DA
_geom_hbond_angle_DHA
_geom_hbond_site_symmetry_A
O7 H7 O2 0.82 2.14 2.882(7) 150.2 3_566

loop_
_geom_torsion_atom_site_label_1
_geom_torsion_atom_site_label_2
_geom_torsion_atom_site_label_3
_geom_torsion_atom_site_label_4
_geom_torsion
_geom_torsion_site_symmetry_1
N1 Cu1 O1 C1 -83.2(5) .
N4 Cu1 O1 C1 79.6(5) 2_565
O3 Cu1 O1 C1 178.3(4) 1_556
O1 Cu1 N1 C17 -156.8(4) .
N4 Cu1 N1 C17 86.8(7) 2_565
O3 Cu1 N1 C17 -6.0(4) 1_556
O1 Cu1 N1 C18 15.3(5) .
N4 Cu1 N1 C18 -101.1(7) 2_565
O3 Cu1 N1 C18 166.1(5) 1_556
C12 C11 C10 C15 0.9(8) .
C16 C11 C10 C15 -174.9(6) .
C12 C11 C10 C9 178.2(5) .
C16 C11 C10 C9 2.4(8) .
Cu1 O3 C2 O4 -0.3(6) 1_554
Cu1 O3 C2 C7 -179.6(3) 1_554
C8 C7 C2 O4 166.2(5) .
C6 C7 C2 O4 -17.0(7) .
C8 C7 C2 O3 -14.6(7) .
C6 C7 C2 O3 162.3(4) .
C25 N3 C24 C23 123.7(6) .
C26 N3 C24 C23 -57.4(8) .
C5 O5 C9 C10 -164.2(4) .
C11 C10 C9 O5 85.4(6) .
C15 C10 C9 O5 -97.4(6) .
C25 N4 C27 C26 0.1(7) .
Cu1 N4 C27 C26 172.7(4) 2_565
C11 C10 C15 C14 -0.5(9) .
C9 C10 C15 C14 -177.9(5) .
C10 C15 C14 C13 -0.5(10) .
C8 C7 C6 C5 1.5(7) .
C2 C7 C6 C5 -175.4(4) .
C6 C7 C8 C3 -1.2(7) .
C2 C7 C8 C3 175.5(4) .
Cu1 O1 C1 O2 10.1(9) .
Cu1 O1 C1 C3 -169.0(3) .
C5 C4 C3 C8 -1.6(7) .
C5 C4 C3 C1 175.0(4) .
C7 C8 C3 C4 1.3(7) .
C7 C8 C3 C1 -175.3(5) .
O2 C1 C3 C4 -166.9(5) .
O1 C1 C3 C4 12.3(7) .
O2 C1 C3 C8 9.7(7) .
O1 C1 C3 C8 -171.1(5) .
C7 C6 C5 O5 180.0(5) .
C7 C6 C5 C4 -1.8(7) .
C9 O5 C5 C6 -18.0(7) .
C9 O5 C5 C4 163.7(4) .
C3 C4 C5 C6 1.8(7) .
C3 C4 C5 O5 -179.8(4) .
C18 N1 C17 N2 -1.0(6) .
Cu1 N1 C17 N2 172.7(3) .
C19 N2 C17 N1 0.8(6) .
C20 N2 C17 N1 178.6(4) .
C10 C11 C12 C13 -0.3(9) .
C16 C11 C12 C13 175.5(6) .
C23 C22 C21 C20 -163.5(5) .
C17 N2 C20 C21 -92.7(7) .
C19 N2 C20 C21 84.7(8) .
C22 C21 C20 N2 -66.1(8) .
C27 N4 C25 N3 0.0(6) .
Cu1 N4 C25 N3 -173.2(3) 2_565
C26 N3 C25 N4 -0.1(6) .
C24 N3 C25 N4 179.1(4) .
C17 N2 C19 C18 -0.2(6) .
C20 N2 C19 C18 -178.0(5) .
C15 C14 C13 C12 1.2(10) .
C11 C12 C13 C14 -0.7(10) .
C25 N3 C26 C27 0.1(7) .
C24 N3 C26 C27 -179.0(5) .
N4 C27 C26 N3 -0.1(8) .
N2 C19 C18 N1 -0.4(7) .
C17 N1 C18 C19 0.8(6) .
Cu1 N1 C18 C19 -172.5(4) .
C10 C11 C16 O6 -47.9(11) .
C12 C11 C16 O6 136.3(8) .
C10 C11 C16 O7 128.5(7) .
C12 C11 C16 O7 -47.3(9) .
N3 C24 C23 C22 -52.3(9) .
C21 C22 C23 C24 -63.0(8) .
